data_2214090
loop_
_publ_author_name
'Hoong-Kun Fun'
'Shea-Lin Ng'
'Zhe Li'
'Jian-Hua Xu'

_publ_section_title
;
 (<i>E</i>)-4,4,4-Trifluoro-2,3-diphenylbut-2-enal
;
_journal_coeditor_code BT2389
_journal_issue 7
_journal_name_full 'Acta Crystallographica Section E'
_journal_page_first o3255
_journal_page_last o3255
_journal_paper_doi 10.1107/S1600536807028966
_journal_volume 63
_journal_year 2007
_chemical_formula_iupac 'C16 H11 F3 O'
_chemical_formula_moiety 'C16 H11 F3 O'
_chemical_formula_sum 'C16 H11 F3 O'
_chemical_formula_weight 276.25
_chemical_name_systematic
;
(E)-4,4,4-Trifluoro-2,3-diphenylbut-2-enal
;
_space_group_IT_number 15
_symmetry_cell_setting monoclinic
_symmetry_space_group_name_Hall '-C 2yc'
_symmetry_space_group_name_H-M 'C 1 2/c 1'
_atom_sites_solution_hydrogens geom
_atom_sites_solution_primary direct
_atom_sites_solution_secondary difmap
_audit_creation_method SHELXL-97
_cell_angle_alpha 90.00
_cell_angle_beta 123.485(3)
_cell_angle_gamma 90.00
_cell_formula_units_Z 8
_cell_length_a 29.1818(8)
_cell_length_b 5.8972(2)
_cell_length_c 17.8356(6)
_cell_measurement_reflns_used 6048
_cell_measurement_temperature 100.00(10)
_cell_measurement_theta_max 29.65
_cell_measurement_theta_min 1.67
_cell_volume 2559.93(17)
_computing_cell_refinement APEX2
_computing_data_collection 'APEX2 (Bruker, 2005)'
_computing_data_reduction 'SAINT (Bruker, 2005)'
_computing_molecular_graphics SHELXTL
_computing_publication_material
;
SHELXTL, PARST (Nardelli, 1995) and PLATON (Spek, 2003)
;
_computing_structure_refinement SHELXTL
_computing_structure_solution 'SHELXTL (Sheldrick, 1998)'
_diffrn_ambient_temperature 100.00(10)
_diffrn_detector_area_resol_mean 8.33
_diffrn_measured_fraction_theta_full 0.999
_diffrn_measured_fraction_theta_max 0.999
_diffrn_measurement_device_type
;
Bruker SMART APEX II CCD area-detector
;
_diffrn_measurement_method \w
_diffrn_radiation_monochromator graphite
_diffrn_radiation_source 'fine-focus sealed tube'
_diffrn_radiation_type MoK\a
_diffrn_radiation_wavelength 0.71073
_diffrn_reflns_av_R_equivalents 0.0346
_diffrn_reflns_av_sigmaI/netI 0.0242
_diffrn_reflns_limit_h_max 40
_diffrn_reflns_limit_h_min -40
_diffrn_reflns_limit_k_max 8
_diffrn_reflns_limit_k_min -8
_diffrn_reflns_limit_l_max 24
_diffrn_reflns_limit_l_min -24
_diffrn_reflns_number 24392
_diffrn_reflns_theta_full 29.65
_diffrn_reflns_theta_max 29.65
_diffrn_reflns_theta_min 1.67
_diffrn_standards_number 0
_exptl_absorpt_coefficient_mu 0.118
_exptl_absorpt_correction_T_max 0.9906
_exptl_absorpt_correction_T_min 0.8505
_exptl_absorpt_correction_type multi-scan
_exptl_absorpt_process_details '(SADABS; Bruker, 2005)'
_exptl_crystal_colour colourless
_exptl_crystal_density_diffrn 1.434
_exptl_crystal_density_method 'not measured'
_exptl_crystal_description Neddle
_exptl_crystal_F_000 1136
_exptl_crystal_size_max 0.53
_exptl_crystal_size_mid 0.11
_exptl_crystal_size_min 0.08
_refine_diff_density_max 0.528
_refine_diff_density_min -0.555
_refine_ls_extinction_method none
_refine_ls_goodness_of_fit_ref 1.067
_refine_ls_hydrogen_treatment mixed
_refine_ls_matrix_type full
_refine_ls_number_parameters 217
_refine_ls_number_reflns 3611
_refine_ls_number_restraints 0
_refine_ls_restrained_S_all 1.067
_refine_ls_R_factor_all 0.0932
_refine_ls_R_factor_gt 0.0743
_refine_ls_shift/su_max 0.000
_refine_ls_shift/su_mean 0.000
_refine_ls_structure_factor_coef Fsqd
_refine_ls_weighting_details 'calc w=1/[\s^2^(Fo^2^)+(0.077P)^2^+6.0256P] where P=(Fo^2^+2Fc^2^)/3'
_refine_ls_weighting_scheme calc
_refine_ls_wR_factor_gt 0.1835
_refine_ls_wR_factor_ref 0.1988
_reflns_number_gt 2817
_reflns_number_total 3611
_reflns_threshold_expression I>2\s(I)
_cod_data_source_file bt2389.cif
_cod_data_source_block I
_cod_depositor_comments
;
The following automatic conversions were performed:
'_symmetry_cell_setting' value 'Monoclinic' changed to 'monoclinic'
according to '/home/saulius/struct/CIF-dictionaries/cif_core.dic'
dictionary named 'cif_core.dic' version 2.4.1 from 2010-06-29.

Automatic conversion script
Id: cif_fix_enum 1527 2010-12-29 10:47:43Z saulius 

The following automatic conversions were performed:

'_symmetry_cell_setting' value 'Monoclinic' changed to 'monoclinic'
according to /home/saulius/struct/CIF-dictionaries/cif_core.dic
dictionary named 'cif_core.dic' version 2.4.1 from 2010-06-29.

Automatic conversion script
Id: cif_fix_values 1715 2011-07-08 13:25:40Z adriana 
;
_cod_original_cell_volume 2559.92(17)
_cod_original_sg_symbol_H-M 'C 2/c'
_cod_database_code 2214090
_cod_database_fobs_code 2214090

loop_
_symmetry_equiv_pos_as_xyz
'x, y, z'
'-x, y, -z+1/2'
'x+1/2, y+1/2, z'
'-x+1/2, y+1/2, -z+1/2'
'-x, -y, -z'
'x, -y, z-1/2'
'-x+1/2, -y+1/2, -z'
'x+1/2, -y+1/2, z-1/2'

loop_
_atom_site_type_symbol
_atom_site_label
_atom_site_fract_x
_atom_site_fract_y
_atom_site_fract_z
_atom_site_U_iso_or_equiv
_atom_site_adp_type
_atom_site_calc_flag
_atom_site_refinement_flags
_atom_site_occupancy
_atom_site_disorder_assembly
_atom_site_disorder_group
C C1 0.18069(11) 0.9487(5) 0.23530(19) 0.0464(7) Uani d . 1 A .
H H1A 0.1880 1.0725 0.2726 0.056 Uiso calc R 1 . .
C C2 0.20283(8) 0.9398(4) 0.18402(14) 0.0290(4) Uani d . 1 . .
H H2A 0.2253 1.0566 0.1872 0.035 Uiso calc R 1 . .
C C3 0.19152(8) 0.7565(4) 0.12787(12) 0.0265(4) Uani d . 1 . .
H H3A 0.2062 0.7511 0.0929 0.032 Uiso calc R 1 . .
C C4 0.15853(8) 0.5809(4) 0.12336(13) 0.0267(4) Uani d . 1 . .
H H4A 0.1510 0.4581 0.0855 0.032 Uiso calc R 1 . .
C C5 0.13670(9) 0.5889(4) 0.17546(15) 0.0349(5) Uani d . 1 A .
H H5A 0.1148 0.4709 0.1731 0.042 Uiso calc R 1 . .
C C6 0.14771(11) 0.7744(5) 0.23137(18) 0.0509(8) Uani d . 1 . .
C C7A 0.1405(2) 0.7075(8) 0.3129(3) 0.0206(11) Uani d P 0.386(4) A 1
C C8A 0.0984(2) 0.8206(8) 0.3060(3) 0.0211(11) Uani d P 0.386(4) A 1
C C7B 0.12592(13) 0.7038(5) 0.3454(2) 0.0219(7) Uani d P 0.614(4) A 2
C C8B 0.11472(13) 0.8185(5) 0.2723(2) 0.0211(7) Uani d P 0.614(4) A 2
C C9 0.17483(9) 0.5436(4) 0.39318(14) 0.0302(4) Uani d . 1 . .
F F1 0.21769(8) 0.5581(4) 0.38942(15) 0.0710(6) Uani d . 1 A .
F F2 0.15724(7) 0.3293(3) 0.37303(13) 0.0622(5) Uani d . 1 A .
F F3 0.19211(10) 0.5757(4) 0.47726(12) 0.0731(6) Uani d . 1 A .
C C10 0.06815(8) 0.9881(4) 0.23205(13) 0.0256(4) Uani d . 1 . .
H H10A 0.070(3) 1.000(13) 0.174(4) 0.023(16) Uiso d P 0.386(4) A 1
H H10B 0.0408(14) 0.983(7) 0.252(2) 0.013(8) Uiso d P 0.614(4) A 2
O O1A 0.03311(17) 1.1142(8) 0.2254(3) 0.0326(11) Uani d P 0.386(4) A 1
O O1B 0.06237(11) 1.1301(5) 0.17911(18) 0.0350(7) Uani d P 0.614(4) A 2
C C11 0.08796(12) 0.7462(6) 0.37994(18) 0.0550(9) Uani d . 1 . .
C C12 0.05262(9) 0.5710(4) 0.36590(15) 0.0345(5) Uani d . 1 A .
H H12A 0.0471 0.4526 0.3273 0.041 Uiso calc R 1 . .
C C13 0.02536(8) 0.5724(4) 0.40948(14) 0.0288(4) Uani d . 1 . .
H H13A 0.0016 0.4546 0.4002 0.035 Uiso calc R 1 A .
C C14 0.03350(8) 0.7491(4) 0.46699(13) 0.0296(4) Uani d . 1 A .
H H14A 0.0153 0.7487 0.4964 0.036 Uiso calc R 1 . .
C C15 0.06837(9) 0.9249(4) 0.48076(14) 0.0320(5) Uani d . 1 . .
H H15A 0.0737 1.0434 0.5192 0.038 Uiso calc R 1 A .
C C16 0.09546(13) 0.9235(5) 0.43669(18) 0.0527(8) Uani d . 1 A .
H H16A 0.1188 1.0425 0.4453 0.063 Uiso calc R 1 . .

loop_
_atom_site_aniso_label
_atom_site_aniso_U_11
_atom_site_aniso_U_22
_atom_site_aniso_U_33
_atom_site_aniso_U_12
_atom_site_aniso_U_13
_atom_site_aniso_U_23
C1 0.0506(14) 0.0514(16) 0.0622(15) -0.0278(12) 0.0469(13) -0.0355(13)
C2 0.0296(9) 0.0292(11) 0.0369(10) -0.0059(8) 0.0239(9) -0.0039(8)
C3 0.0277(9) 0.0340(11) 0.0241(8) 0.0014(8) 0.0183(8) 0.0018(8)
C4 0.0313(10) 0.0286(10) 0.0240(9) -0.0014(8) 0.0177(8) -0.0035(7)
C5 0.0420(12) 0.0402(13) 0.0352(10) -0.0185(10) 0.0293(10) -0.0141(9)
C6 0.0582(15) 0.0696(19) 0.0547(14) -0.0396(14) 0.0500(13) -0.0387(14)
C7A 0.027(2) 0.018(2) 0.021(2) 0.0024(19) 0.016(2) 0.0051(18)
C8A 0.029(2) 0.018(2) 0.020(2) -0.005(2) 0.016(2) -0.0026(18)
C7B 0.0271(15) 0.0206(15) 0.0241(14) 0.0004(12) 0.0181(13) -0.0006(12)
C8B 0.0265(15) 0.0179(15) 0.0251(14) -0.0057(12) 0.0181(13) -0.0045(12)
C9 0.0357(11) 0.0296(11) 0.0329(10) 0.0063(8) 0.0236(9) 0.0053(8)
F1 0.0742(12) 0.0783(14) 0.1068(16) 0.0048(10) 0.0791(13) 0.0040(11)
F2 0.0612(10) 0.0260(8) 0.0837(13) 0.0030(7) 0.0300(9) 0.0034(8)
F3 0.1158(16) 0.0815(14) 0.0529(10) -0.0030(12) 0.0660(12) -0.0016(9)
C10 0.0293(9) 0.0258(10) 0.0268(9) -0.0001(8) 0.0186(8) 0.0001(7)
O1A 0.039(2) 0.032(2) 0.032(2) 0.0098(17) 0.0223(18) 0.0025(17)
O1B 0.0350(14) 0.0308(16) 0.0430(15) 0.0028(11) 0.0239(12) 0.0114(11)
C11 0.0686(17) 0.077(2) 0.0508(14) -0.0466(16) 0.0525(14) -0.0370(14)
C12 0.0376(11) 0.0403(13) 0.0352(10) -0.0130(9) 0.0260(9) -0.0144(9)
C13 0.0293(9) 0.0304(11) 0.0320(10) -0.0040(8) 0.0201(8) 0.0028(8)
C14 0.0303(10) 0.0387(12) 0.0294(9) 0.0043(9) 0.0224(8) 0.0060(8)
C15 0.0421(11) 0.0327(11) 0.0278(9) -0.0030(9) 0.0235(9) -0.0039(8)
C16 0.0775(19) 0.0587(18) 0.0482(14) -0.0445(15) 0.0514(15) -0.0287(13)

loop_
_atom_type_symbol
_atom_type_description
_atom_type_scat_dispersion_real
_atom_type_scat_dispersion_imag
_atom_type_scat_source
C C 0.0033 0.0016 'International Tables Vol C Tables 4.2.6.8 and 6.1.1.4'
H H 0.0000 0.0000 'International Tables Vol C Tables 4.2.6.8 and 6.1.1.4'
O O 0.0106 0.0060 'International Tables Vol C Tables 4.2.6.8 and 6.1.1.4'
F F 0.0171 0.0103 'International Tables Vol C Tables 4.2.6.8 and 6.1.1.4'

loop_
_geom_angle_atom_site_label_1
_geom_angle_atom_site_label_2
_geom_angle_atom_site_label_3
_geom_angle
C2 C1 C6 120.3(2)
C2 C1 H1A 119.9
C6 C1 H1A 119.9
C1 C2 C3 119.80(19)
C1 C2 H2A 120.1
C3 C2 H2A 120.1
C2 C3 C4 120.40(17)
C2 C3 H3A 119.8
C4 C3 H3A 119.8
C3 C4 C5 119.80(18)
C3 C4 H4A 120.1
C5 C4 H4A 120.1
C4 C5 C6 119.76(19)
C4 C5 H5A 120.1
C6 C5 H5A 120.1
C1 C6 C5 119.94(19)
C1 C6 C8B 117.2(2)
C5 C6 C8B 121.5(2)
C1 C6 C7A 124.3(3)
C5 C6 C7A 110.9(3)
C8A C7A C9 119.2(4)
C8A C7A C6 111.1(4)
C9 C7A C6 129.7(3)
C7A C8A C10 118.5(4)
C7A C8A C11 112.0(4)
C10 C8A C11 129.5(4)
C8B C7B C9 120.6(3)
C8B C7B C11 117.4(3)
C9 C7B C11 122.1(2)
C7B C8B C10 117.9(3)
C7B C8B C6 120.2(3)
C10 C8B C6 121.9(3)
F1 C9 F3 106.2(2)
F1 C9 F2 106.72(19)
F3 C9 F2 107.1(2)
F1 C9 C7B 124.5(2)
F3 C9 C7B 101.7(2)
F2 C9 C7B 109.5(2)
F1 C9 C7A 93.6(2)
F3 C9 C7A 127.8(3)
F2 C9 C7A 112.6(2)
O1B C10 O1A 75.6(3)
O1B C10 C8A 156.5(3)
O1A C10 C8A 123.3(3)
O1B C10 C8B 122.2(2)
O1A C10 C8B 159.8(3)
O1A C10 H10A 111(4)
C8A C10 H10A 126(4)
C8B C10 H10A 90(4)
O1B C10 H10B 119(2)
C8A C10 H10B 83(2)
C8B C10 H10B 119(2)
H10A C10 H10B 142(4)
C10 O1A H10B 57(2)
C10 O1B H10A 60(4)
C12 C11 C16 119.9(2)
C12 C11 C7B 115.5(2)
C16 C11 C7B 123.4(2)
C12 C11 C8A 121.8(2)
C16 C11 C8A 112.1(3)
C11 C12 C13 119.7(2)
C11 C12 H12A 120.1
C13 C12 H12A 120.1
C12 C13 C14 120.14(19)
C12 C13 H13A 119.9
C14 C13 H13A 119.9
C15 C14 C13 120.37(17)
C15 C14 H14A 119.8
C13 C14 H14A 119.8
C14 C15 C16 119.4(2)
C14 C15 H15A 120.3
C16 C15 H15A 120.3
C11 C16 C15 120.5(2)
C11 C16 H16A 119.8
C15 C16 H16A 119.8

loop_
_geom_bond_atom_site_label_1
_geom_bond_atom_site_label_2
_geom_bond_distance
C1 C2 1.382(3)
C1 C6 1.383(3)
C1 H1A 0.9300
C2 C3 1.384(3)
C2 H2A 0.9300
C3 C4 1.386(3)
C3 H3A 0.9300
C4 C5 1.387(3)
C4 H4A 0.9300
C5 C6 1.393(3)
C5 H5A 0.9300
C6 C8B 1.517(3)
C6 C7A 1.629(5)
C7A C8A 1.343(7)
C7A C9 1.551(5)
C8A C10 1.486(5)
C8A C11 1.571(5)
C7B C8B 1.340(4)
C7B C9 1.521(4)
C7B C11 1.556(4)
C8B C10 1.512(4)
C9 F1 1.292(2)
C9 F3 1.306(3)
C9 F2 1.337(3)
C10 O1B 1.202(3)
C10 O1A 1.216(4)
C10 H10A 1.07(6)
C10 H10B 1.04(3)
O1A H10B 0.87(4)
O1B H10A 0.82(7)
C11 C12 1.382(3)
C11 C16 1.386(3)
C12 C13 1.385(3)
C12 H12A 0.9300
C13 C14 1.387(3)
C13 H13A 0.9300
C14 C15 1.376(3)
C14 H14A 0.9300
C15 C16 1.389(3)
C15 H15A 0.9300
C16 H16A 0.9300

loop_
_geom_hbond_atom_site_label_D
_geom_hbond_atom_site_label_H
_geom_hbond_atom_site_label_A
_geom_hbond_site_symmetry_A
_geom_hbond_distance_DH
_geom_hbond_distance_HA
_geom_hbond_distance_DA
_geom_hbond_angle_DHA
_geom_hbond_publ_flag
C5 H5A O1B 1_545 0.93 2.56 3.491(4) 175 y
C13 H13A O1B 2_545 0.93 2.50 3.375(4) 158 y
C12 H12A O1A 1_545 0.93 2.58 3.506(5) 178 y
C2 H2A Cg1 4_555 0.93 2.92 3.668(3) 139 y
C4 H4A Cg2 6_565 0.93 2.90 3.662(2) 141 y
C15 H15A Cg1 6_576 0.93 2.91 3.618(2) 134 y

loop_
_geom_torsion_atom_site_label_1
_geom_torsion_atom_site_label_2
_geom_torsion_atom_site_label_3
_geom_torsion_atom_site_label_4
_geom_torsion
C6 C1 C2 C3 0.6(4)
C1 C2 C3 C4 -0.6(3)
C2 C3 C4 C5 0.0(3)
C3 C4 C5 C6 0.6(4)
C2 C1 C6 C5 0.0(5)
C2 C1 C6 C8B -166.5(3)
C2 C1 C6 C7A 153.0(3)
C4 C5 C6 C1 -0.5(4)
C4 C5 C6 C8B 165.4(3)
C4 C5 C6 C7A -157.0(3)
C1 C6 C7A C8A 90.6(5)
C5 C6 C7A C8A -114.2(4)
C8B C6 C7A C8A 1.1(3)
C1 C6 C7A C9 -88.1(5)
C5 C6 C7A C9 67.1(5)
C8B C6 C7A C9 -177.6(7)
C9 C7A C8A C10 176.1(3)
C6 C7A C8A C10 -2.7(6)
C9 C7A C8A C11 -5.2(6)
C6 C7A C8A C11 176.0(3)
C9 C7B C8B C10 -175.5(2)
C11 C7B C8B C10 3.1(4)
C9 C7B C8B C6 5.4(4)
C11 C7B C8B C6 -176.1(2)
C1 C6 C8B C7B -113.5(4)
C5 C6 C8B C7B 80.2(4)
C7A C6 C8B C7B -1.7(3)
C1 C6 C8B C10 67.4(4)
C5 C6 C8B C10 -98.9(4)
C7A C6 C8B C10 179.2(5)
C8B C7B C9 F1 24.0(4)
C11 C7B C9 F1 -154.5(2)
C8B C7B C9 F3 143.1(3)
C11 C7B C9 F3 -35.4(3)
C8B C7B C9 F2 -103.9(3)
C11 C7B C9 F2 77.7(3)
C8B C7B C9 C7A -2.1(4)
C11 C7B C9 C7A 179.4(5)
C8A C7A C9 F1 -155.8(4)
C6 C7A C9 F1 22.7(4)
C8A C7A C9 F3 -42.2(6)
C6 C7A C9 F3 136.4(4)
C8A C7A C9 F2 94.4(4)
C6 C7A C9 F2 -87.0(4)
C8A C7A C9 C7B 2.8(3)
C6 C7A C9 C7B -178.6(7)
C7A C8A C10 O1B -33.0(10)
C11 C8A C10 O1B 148.6(6)
C7A C8A C10 O1A -172.6(4)
C11 C8A C10 O1A 8.9(6)
C7A C8A C10 C8B 1.0(3)
C11 C8A C10 C8B -177.4(6)
C7B C8B C10 O1B 164.3(3)
C6 C8B C10 O1B -16.6(4)
C7B C8B C10 O1A 15.1(10)
C6 C8B C10 O1A -165.8(8)
C7B C8B C10 C8A -0.5(3)
C6 C8B C10 C8A 178.6(5)
C8B C7B C11 C12 107.9(3)
C9 C7B C11 C12 -73.6(4)
C8B C7B C11 C16 -84.8(4)
C9 C7B C11 C16 93.7(4)
C8B C7B C11 C8A -1.8(3)
C9 C7B C11 C8A 176.7(5)
C7A C8A C11 C12 -90.1(5)
C10 C8A C11 C12 88.5(5)
C7A C8A C11 C16 117.7(4)
C10 C8A C11 C16 -63.8(5)
C7A C8A C11 C7B 1.1(3)
C10 C8A C11 C7B 179.6(6)
C16 C11 C12 C13 -0.7(5)
C7B C11 C12 C13 167.1(2)
C8A C11 C12 C13 -150.9(3)
C11 C12 C13 C14 0.0(4)
C12 C13 C14 C15 0.4(3)
C13 C14 C15 C16 -0.2(3)
C12 C11 C16 C15 1.0(5)
C7B C11 C16 C15 -165.8(3)
C8A C11 C16 C15 153.9(3)
C14 C15 C16 C11 -0.6(4)
